data_1562529
loop_
_publ_author_name
'Babo, Jean-Marie'
'Albrecht-Schmitt, Thomas E.'

_publ_section_title
;
 High temperature redox reactions with uranium: Synthesis and
 characterization of Cs(UO2)Cl(SeO3), Rb2(UO2)3O2(SeO3)2, and
 RbNa5U2(SO4)7
;
_journal_name_full 'Journal of Solid State Chemistry'
_journal_page_first 145
_journal_page_last 150
_journal_paper_doi 10.1016/j.jssc.2013.07.029
_journal_volume 206
_journal_year 2013
_chemical_formula_moiety CsUO2ClSeO3
_chemical_formula_sum 'Cl Cs O5 Se U'
_chemical_formula_weight 565.35
_chemical_name_common 'cesium uranyl chloride selenite'
_space_group_IT_number 14
_space_group_name_Hall '-P 2yn'
_space_group_name_H-M_alt 'P 1 21/n 1'
_symmetry_cell_setting monoclinic
_symmetry_space_group_name_H-M 'P 1 21/n 1'
_atom_sites_solution_hydrogens geom
_atom_sites_solution_primary direct
_atom_sites_solution_secondary difmap
_cell_angle_alpha 90.00
_cell_angle_beta 93.5210(10)
_cell_angle_gamma 90.00
_cell_formula_units_Z 4
_cell_length_a 6.54840(10)
_cell_length_b 11.0517(2)
_cell_length_c 10.6663(2)
_cell_measurement_temperature 296(2)
_cell_volume 770.47(2)
_computing_structure_refinement 'SHELXL-97 (Sheldrick, 2008)'
_computing_structure_solution 'SHELXS-97 (Sheldrick, 2008)'
_diffrn_ambient_temperature 296(2)
_diffrn_measured_fraction_theta_full 0.998
_diffrn_measured_fraction_theta_max 0.998
_diffrn_radiation_monochromator graphite
_diffrn_radiation_source 'fine-focus sealed tube'
_diffrn_radiation_type MoK\a
_diffrn_radiation_wavelength 0.71073
_diffrn_reflns_av_R_equivalents 0.0324
_diffrn_reflns_av_sigmaI/netI 0.0308
_diffrn_reflns_limit_h_max 8
_diffrn_reflns_limit_h_min -8
_diffrn_reflns_limit_k_max 13
_diffrn_reflns_limit_k_min -14
_diffrn_reflns_limit_l_max 13
_diffrn_reflns_limit_l_min -13
_diffrn_reflns_number 6878
_diffrn_reflns_theta_full 27.53
_diffrn_reflns_theta_max 27.53
_diffrn_reflns_theta_min 2.66
_exptl_absorpt_coefficient_mu 30.750
_exptl_crystal_density_diffrn 4.874
_exptl_crystal_density_method 'not measured'
_exptl_crystal_F_000 952
_refine_diff_density_max 0.840
_refine_diff_density_min -0.768
_refine_diff_density_rms 0.184
_refine_ls_extinction_method none
_refine_ls_goodness_of_fit_ref 1.019
_refine_ls_hydrogen_treatment mixed
_refine_ls_matrix_type full
_refine_ls_number_parameters 82
_refine_ls_number_reflns 1774
_refine_ls_number_restraints 0
_refine_ls_restrained_S_all 1.019
_refine_ls_R_factor_all 0.0280
_refine_ls_R_factor_gt 0.0192
_refine_ls_shift/su_max 0.002
_refine_ls_shift/su_mean 0.000
_refine_ls_structure_factor_coef Fsqd
_refine_ls_weighting_details 'calc w=1/[\s^2^(Fo^2^)+(0.0105P)^2^+0.0000P] where P=(Fo^2^+2Fc^2^)/3'
_refine_ls_weighting_scheme calc
_refine_ls_wR_factor_gt 0.0345
_refine_ls_wR_factor_ref 0.0367
_reflns_number_gt 1475
_reflns_number_total 1774
_reflns_threshold_expression >2sigma(I)
_cod_data_source_file JSSC-2013-206-145.cif
_cod_data_source_block CsUO2ClSeO3
_cod_depositor_comments
;
The following automatic conversions were performed:

data item '_chemical_melting_point' value 'N/A' was changed to '?' --
the value is undefined or not given.

Automatic conversion script
Id: cif_fix_values 8369 2020-08-20 11:38:08Z andrius 
;
_cod_original_sg_symbol_H-M P21/n
_cod_database_code 1562529

loop_
_symmetry_equiv_pos_as_xyz
'x, y, z'
'-x+1/2, y+1/2, -z+1/2'
'-x, -y, -z'
'x-1/2, -y-1/2, z-1/2'

loop_
_atom_site_label
_atom_site_type_symbol
_atom_site_fract_x
_atom_site_fract_y
_atom_site_fract_z
_atom_site_U_iso_or_equiv
_atom_site_adp_type
_atom_site_occupancy
_atom_site_symmetry_multiplicity
_atom_site_calc_flag
_atom_site_refinement_flags
_atom_site_disorder_assembly
_atom_site_disorder_group
U1 U 0.14195(2) 0.163991(17) 0.555485(17) 0.01652(6) Uani 1 1 d . . .
Cs1 Cs -0.27118(5) 0.00191(3) 0.81862(3) 0.03016(9) Uani 1 1 d . . .
Se1 Se -0.34588(6) 0.16279(5) 0.46843(5) 0.02066(12) Uani 1 1 d . . .
Cl1 Cl 0.25520(19) 0.39018(13) 0.62220(14) 0.0299(3) Uani 1 1 d . . .
O1 O -0.1739(5) 0.0463(3) 0.4906(4) 0.0296(9) Uani 1 1 d . . .
O2 O -0.5083(5) 0.1314(3) 0.5816(3) 0.0232(8) Uani 1 1 d . . .
O3 O 0.1803(5) 0.1983(3) 0.3958(3) 0.0257(9) Uani 1 1 d . . .
O4 O -0.1856(5) 0.2647(3) 0.5357(4) 0.0297(9) Uani 1 1 d . . .
O5 O 0.1072(5) 0.1310(3) 0.7147(4) 0.0286(9) Uani 1 1 d . . .

loop_
_atom_site_aniso_label
_atom_site_aniso_U_11
_atom_site_aniso_U_22
_atom_site_aniso_U_33
_atom_site_aniso_U_23
_atom_site_aniso_U_13
_atom_site_aniso_U_12
U1 0.01095(8) 0.01466(10) 0.02422(11) -0.00194(8) 0.00310(6) -0.00048(7)
Cs1 0.03241(18) 0.0302(2) 0.0284(2) 0.00182(15) 0.00606(14) -0.00561(15)
Se1 0.0114(2) 0.0194(3) 0.0312(3) -0.0011(2) 0.00117(18) 0.00145(19)
Cl1 0.0282(6) 0.0201(8) 0.0412(9) -0.0077(6) 0.0009(6) -0.0054(5)
O1 0.0140(16) 0.018(2) 0.056(3) -0.0086(18) -0.0009(16) 0.0037(14)
O2 0.0127(15) 0.027(2) 0.030(2) -0.0002(16) 0.0039(14) 0.0007(13)
O3 0.0264(19) 0.031(2) 0.020(2) -0.0012(16) 0.0063(15) 0.0015(15)
O4 0.0161(17) 0.017(2) 0.056(3) -0.0105(18) 0.0033(17) 0.0012(14)
O5 0.0300(19) 0.026(2) 0.030(2) 0.0038(17) 0.0062(16) -0.0041(16)

loop_
_atom_type_symbol
_atom_type_description
_atom_type_scat_dispersion_real
_atom_type_scat_dispersion_imag
_atom_type_scat_source
O O 0.0106 0.0060 'International Tables Vol C Tables 4.2.6.8 and 6.1.1.4'
Cl Cl 0.1484 0.1585 'International Tables Vol C Tables 4.2.6.8 and 6.1.1.4'
Se Se -0.0929 2.2259 'International Tables Vol C Tables 4.2.6.8 and 6.1.1.4'
Cs Cs -0.3680 2.1192 'International Tables Vol C Tables 4.2.6.8 and 6.1.1.4'
U U -9.6767 9.6646 'International Tables Vol C Tables 4.2.6.8 and 6.1.1.4'

loop_
_geom_angle_atom_site_label_1
_geom_angle_atom_site_label_2
_geom_angle_atom_site_label_3
_geom_angle
_geom_angle_site_symmetry_1
_geom_angle_site_symmetry_3
O5 U1 O3 179.19(16) . .
O5 U1 O2 92.12(14) . 1_655
O3 U1 O2 87.24(14) . 1_655
O5 U1 O1 90.84(16) . 3_556
O3 U1 O1 89.50(16) . 3_556
O2 U1 O1 76.99(12) 1_655 3_556
O5 U1 O4 90.74(15) . .
O3 U1 O4 89.71(14) . .
O2 U1 O4 161.45(13) 1_655 .
O1 U1 O4 121.30(11) 3_556 .
O5 U1 O1 90.31(15) . .
O3 U1 O1 90.50(15) . .
O2 U1 O1 138.19(12) 1_655 .
O1 U1 O1 61.24(13) 3_556 .
O4 U1 O1 60.08(11) . .
O5 U1 Cl1 89.28(13) . .
O3 U1 Cl1 90.13(13) . .
O2 U1 Cl1 81.86(10) 1_655 .
O1 U1 Cl1 158.85(8) 3_556 .
O4 U1 Cl1 79.85(9) . .
O1 U1 Cl1 139.91(8) . .
O5 U1 Se1 95.21(11) . .
O3 U1 Se1 85.52(11) . .
O2 U1 Se1 166.83(9) 1_655 .
O1 U1 Se1 91.95(8) 3_556 .
O4 U1 Se1 29.57(9) . .
O1 U1 Se1 31.14(8) . .
Cl1 U1 Se1 109.10(3) . .
O5 U1 Cs1 35.02(11) . .
O3 U1 Cs1 145.79(11) . .
O2 U1 Cs1 120.12(9) 1_655 .
O1 U1 Cs1 78.46(10) 3_556 .
O4 U1 Cs1 70.46(10) . .
O1 U1 Cs1 55.60(10) . .
Cl1 U1 Cs1 112.33(3) . .
Se1 U1 Cs1 63.335(11) . .
O5 U1 Cs1 143.88(13) . 3_556
O3 U1 Cs1 36.42(12) . 3_556
O2 U1 Cs1 78.81(9) 1_655 3_556
O1 U1 Cs1 53.11(10) 3_556 3_556
O4 U1 Cs1 108.88(9) . 3_556
O1 U1 Cs1 75.01(9) . 3_556
Cl1 U1 Cs1 123.16(3) . 3_556
Se1 U1 Cs1 88.869(11) . 3_556
Cs1 U1 Cs1 123.663(6) . 3_556
O5 U1 Cs1 137.16(12) . 4_665
O3 U1 Cs1 42.42(12) . 4_665
O2 U1 Cs1 92.12(9) 1_655 4_665
O1 U1 Cs1 131.55(10) 3_556 4_665
O4 U1 Cs1 73.55(10) . 4_665
O1 U1 Cs1 113.51(9) . 4_665
Cl1 U1 Cs1 49.32(3) . 4_665
Se1 U1 Cs1 89.936(11) . 4_665
Cs1 U1 Cs1 142.308(8) . 4_665
Cs1 U1 Cs1 78.547(4) 3_556 4_665
O5 U1 Cs1 77.87(12) . 2_456
O3 U1 Cs1 102.14(12) . 2_456
O2 U1 Cs1 127.86(9) 1_655 2_456
O1 U1 Cs1 152.45(8) 3_556 2_456
O4 U1 Cs1 35.51(9) . 2_456
O1 U1 Cs1 93.41(8) . 2_456
Cl1 U1 Cs1 47.50(3) . 2_456
Se1 U1 Cs1 64.618(11) . 2_456
Cs1 U1 Cs1 78.009(4) . 2_456
Cs1 U1 Cs1 134.711(8) 3_556 2_456
Cs1 U1 Cs1 66.171(8) 4_665 2_456
O4 Cs1 O5 132.07(9) 2_446 .
O4 Cs1 O2 136.22(9) 2_446 .
O5 Cs1 O2 82.72(9) . .
O4 Cs1 O3 78.59(10) 2_446 3_556
O5 Cs1 O3 82.99(9) . 3_556
O2 Cs1 O3 81.43(9) . 3_556
O4 Cs1 O3 133.63(10) 2_446 4_566
O5 Cs1 O3 74.42(9) . 4_566
O2 Cs1 O3 73.27(9) . 4_566
O3 Cs1 O3 147.77(7) 3_556 4_566
O4 Cs1 Cl1 79.67(8) 2_446 4_566
O5 Cs1 Cl1 100.40(7) . 4_566
O2 Cs1 Cl1 125.31(7) . 4_566
O3 Cs1 Cl1 153.22(7) 3_556 4_566
O3 Cs1 Cl1 55.98(6) 4_566 4_566
O4 Cs1 Cl1 59.60(6) 2_446 2_446
O5 Cs1 Cl1 166.96(7) . 2_446
O2 Cs1 Cl1 84.25(6) . 2_446
O3 Cs1 Cl1 95.36(7) 3_556 2_446
O3 Cs1 Cl1 101.50(6) 4_566 2_446
Cl1 Cs1 Cl1 86.92(3) 4_566 2_446
O4 Cs1 Cl1 74.58(6) 2_446 2_546
O5 Cs1 Cl1 57.61(7) . 2_546
O2 Cs1 Cl1 133.57(6) . 2_546
O3 Cs1 Cl1 71.47(6) 3_556 2_546
O3 Cs1 Cl1 112.76(6) 4_566 2_546
Cl1 Cs1 Cl1 87.81(3) 4_566 2_546
Cl1 Cs1 Cl1 134.09(4) 2_446 2_546
O4 Cs1 O1 129.11(10) 2_446 .
O5 Cs1 O1 53.51(9) . .
O2 Cs1 O1 44.57(8) . .
O3 Cs1 O1 50.60(9) 3_556 .
O3 Cs1 O1 97.19(8) 4_566 .
Cl1 Cs1 O1 149.10(6) 4_566 .
Cl1 Cs1 O1 115.90(6) 2_446 .
Cl1 Cs1 O1 89.83(6) 2_546 .
O4 Cs1 Se1 144.53(8) 2_446 .
O5 Cs1 Se1 62.32(7) . .
O2 Cs1 Se1 22.47(6) . .
O3 Cs1 Se1 71.05(7) 3_556 .
O3 Cs1 Se1 78.13(6) 4_566 .
Cl1 Cs1 Se1 134.10(3) 4_566 .
Cl1 Cs1 Se1 104.87(2) 2_446 .
Cl1 Cs1 Se1 111.20(3) 2_546 .
O1 Cs1 Se1 24.43(5) . .
O4 Cs1 Se1 86.00(7) 2_446 3_456
O5 Cs1 Se1 112.73(7) . 3_456
O2 Cs1 Se1 52.37(6) . 3_456
O3 Cs1 Se1 47.86(6) 3_556 3_456
O3 Cs1 Se1 121.82(6) 4_566 3_456
Cl1 Cs1 Se1 145.02(2) 4_566 3_456
Cl1 Cs1 Se1 58.46(3) 2_446 3_456
Cl1 Cs1 Se1 118.92(3) 2_546 3_456
O1 Cs1 Se1 59.57(5) . 3_456
Se1 Cs1 Se1 60.104(14) . 3_456
O4 Cs1 U1 138.63(7) 2_446 .
O5 Cs1 U1 18.94(7) . .
O2 Cs1 U1 66.66(6) . .
O3 Cs1 U1 71.52(6) 3_556 .
O3 Cs1 U1 80.19(6) 4_566 .
Cl1 Cs1 U1 117.49(2) 4_566 .
Cl1 Cs1 U1 149.26(3) 2_446 .
Cl1 Cs1 U1 69.25(2) 2_546 .
O1 Cs1 U1 34.72(5) . .
Se1 Cs1 U1 44.944(7) . .
Se1 Cs1 U1 94.221(10) 3_456 .
O4 Se1 O2 103.73(18) . .
O4 Se1 O1 93.28(16) . .
O2 Se1 O1 100.58(18) . .
O4 Se1 U1 45.49(12) . .
O2 Se1 U1 116.34(11) . .
O1 Se1 U1 48.95(11) . .
O4 Se1 Cs1 82.28(14) . .
O2 Se1 Cs1 46.61(11) . .
O1 Se1 Cs1 60.90(14) . .
U1 Se1 Cs1 71.721(10) . .
O4 Se1 Cs1 157.82(14) . 3_456
O2 Se1 Cs1 93.28(11) . 3_456
O1 Se1 Cs1 97.53(12) . 3_456
U1 Se1 Cs1 136.842(16) . 3_456
Cs1 Se1 Cs1 119.896(13) . 3_456
U1 Cl1 Cs1 94.36(4) . 4_665
U1 Cl1 Cs1 97.92(4) . 2_456
Cs1 Cl1 Cs1 93.08(3) 4_665 2_456
U1 Cl1 Cs1 127.07(5) . 2_556
Cs1 Cl1 Cs1 92.19(3) 4_665 2_556
Cs1 Cl1 Cs1 134.09(4) 2_456 2_556
Se1 O1 U1 140.05(18) . 3_556
Se1 O1 U1 99.91(16) . .
U1 O1 U1 118.76(13) 3_556 .
Se1 O1 Cs1 94.67(15) . .
U1 O1 Cs1 95.14(12) 3_556 .
U1 O1 Cs1 89.68(11) . .
Se1 O2 U1 122.79(18) . 1_455
Se1 O2 Cs1 110.92(13) . .
U1 O2 Cs1 126.08(13) 1_455 .
U1 O3 Cs1 124.71(17) . 3_556
U1 O3 Cs1 117.14(16) . 4_665
Cs1 O3 Cs1 117.56(11) 3_556 4_665
Se1 O4 U1 104.94(17) . .
Se1 O4 Cs1 135.91(16) . 2_456
U1 O4 Cs1 117.29(12) . 2_456
U1 O5 Cs1 126.04(16) . .

loop_
_geom_bond_atom_site_label_1
_geom_bond_atom_site_label_2
_geom_bond_distance
_geom_bond_site_symmetry_2
U1 O5 1.765(4) .
U1 O3 1.778(4) .
U1 O2 2.318(3) 1_655
U1 O1 2.387(4) 3_556
U1 O4 2.415(3) .
U1 O1 2.505(3) .
U1 Cl1 2.6908(14) .
U1 Se1 3.2715(4) .
U1 Cs1 4.3975(4) .
U1 Cs1 4.5183(4) 3_556
U1 Cs1 4.5296(4) 4_665
U1 Cs1 4.6952(4) 2_456
Cs1 O4 3.069(4) 2_446
Cs1 O5 3.121(4) .
Cs1 O2 3.220(3) .
Cs1 O3 3.263(4) 3_556
Cs1 O3 3.433(4) 4_566
Cs1 Cl1 3.4451(16) 4_566
Cs1 Cl1 3.4950(14) 2_446
Cs1 Cl1 3.6164(13) 2_546
Cs1 O1 3.628(4) .
Cs1 Se1 4.1386(6) .
Cs1 Se1 4.2465(6) 3_456
Se1 O4 1.671(3) .
Se1 O2 1.694(4) .
Se1 O1 1.717(3) .
Se1 Cs1 4.2464(6) 3_456
Cl1 Cs1 3.4451(16) 4_665
Cl1 Cs1 3.4950(14) 2_456
Cl1 Cs1 3.6164(13) 2_556
O1 U1 2.387(4) 3_556
O2 U1 2.318(3) 1_455
O3 Cs1 3.263(4) 3_556
O3 Cs1 3.433(4) 4_665
O4 Cs1 3.069(4) 2_456
